data_2218856
loop_
_publ_author_name
'Guo, Hang-Ming'
'Lin, Hong'

_publ_section_title
Bis{2-[3-(dimethylamino)propyliminomethyl]-6-methoxyphenolato-\k^3^<i>N</i>,<i>N</i>',<i>O</i>^1^}nickel(II)
_journal_coeditor_code AT2571
_journal_issue 8
_journal_name_full 'Acta Crystallographica Section E'
_journal_page_first m1009
_journal_paper_doi 10.1107/S1600536808020497
_journal_volume 64
_journal_year 2008
_chemical_formula_iupac '[Ni (C13 H19 N2 O2)2]'
_chemical_formula_sum 'C26 H38 N4 Ni O4'
_chemical_formula_weight 529.31
_chemical_name_systematic
;
Bis{2-[3-(dimethylamino)propyliminomethyl]-6-methoxyphenolato-\
\k^3^N,N',O^1^}nickel(II)
;
_space_group_IT_number 2
_symmetry_cell_setting triclinic
_symmetry_space_group_name_Hall '-P 1'
_symmetry_space_group_name_H-M 'P -1'
_atom_sites_solution_hydrogens geom
_atom_sites_solution_primary direct
_atom_sites_solution_secondary difmap
_audit_creation_method SHELXL-97
_cell_angle_alpha 78.36(3)
_cell_angle_beta 73.98(3)
_cell_angle_gamma 73.73(3)
_cell_formula_units_Z 1
_cell_length_a 7.4758(15)
_cell_length_b 8.5571(17)
_cell_length_c 10.995(2)
_cell_measurement_reflns_used 10453
_cell_measurement_temperature 296(2)
_cell_measurement_theta_max 27.53
_cell_measurement_theta_min 1.94
_cell_volume 643.0(3)
_computing_cell_refinement 'SAINT (Bruker, 2004)'
_computing_data_collection 'APEX2 (Bruker, 2004)'
_computing_data_reduction 'SAINT (Bruker, 2004)'
_computing_molecular_graphics 'SHELXTL (Sheldrick, 2008)'
_computing_publication_material 'SHELXL97 (Sheldrick, 2008)'
_computing_structure_refinement 'SHELXL97 (Sheldrick, 2008)'
_computing_structure_solution 'SHELXS97 (Sheldrick, 2008)'
_diffrn_ambient_temperature 296(2)
_diffrn_measured_fraction_theta_full 0.989
_diffrn_measured_fraction_theta_max 0.989
_diffrn_measurement_device_type 'Bruker APEXII area-detector'
_diffrn_measurement_method \w
_diffrn_radiation_monochromator graphite
_diffrn_radiation_source 'fine-focus sealed tube'
_diffrn_radiation_type MoK\a
_diffrn_radiation_wavelength 0.71073
_diffrn_reflns_av_R_equivalents 0.0204
_diffrn_reflns_av_sigmaI/netI 0.0196
_diffrn_reflns_limit_h_max 9
_diffrn_reflns_limit_h_min -9
_diffrn_reflns_limit_k_max 11
_diffrn_reflns_limit_k_min -10
_diffrn_reflns_limit_l_max 13
_diffrn_reflns_limit_l_min -14
_diffrn_reflns_number 10449
_diffrn_reflns_theta_full 27.53
_diffrn_reflns_theta_max 27.53
_diffrn_reflns_theta_min 1.94
_diffrn_standards_decay_% 0
_exptl_absorpt_coefficient_mu 0.793
_exptl_absorpt_correction_T_max 0.814
_exptl_absorpt_correction_T_min 0.766
_exptl_absorpt_correction_type multi-scan
_exptl_absorpt_process_details '(SADABS; Sheldrick, 1996)'
_exptl_crystal_colour orange
_exptl_crystal_density_diffrn 1.367
_exptl_crystal_density_method 'not measured'
_exptl_crystal_description block
_exptl_crystal_F_000 282
_exptl_crystal_size_max 0.35
_exptl_crystal_size_mid 0.28
_exptl_crystal_size_min 0.26
_refine_diff_density_max 0.319
_refine_diff_density_min -0.171
_refine_ls_extinction_method none
_refine_ls_goodness_of_fit_ref 1.001
_refine_ls_hydrogen_treatment constr
_refine_ls_matrix_type full
_refine_ls_number_parameters 160
_refine_ls_number_reflns 2937
_refine_ls_number_restraints 0
_refine_ls_restrained_S_all 1.001
_refine_ls_R_factor_all 0.0313
_refine_ls_R_factor_gt 0.0281
_refine_ls_shift/su_max 0.000
_refine_ls_shift/su_mean 0.000
_refine_ls_structure_factor_coef Fsqd
_refine_ls_weighting_details 'calc w=1/[\s^2^(Fo^2^)+(0.0466P)^2^+0.1331P] where P=(Fo^2^+2Fc^2^)/3'
_refine_ls_weighting_scheme calc
_refine_ls_wR_factor_gt 0.0749
_refine_ls_wR_factor_ref 0.0769
_reflns_number_gt 2727
_reflns_number_total 2937
_reflns_threshold_expression I>2\s(I)
_cod_data_source_file at2571.cif
_cod_data_source_block I
_cod_original_cell_volume 643.0(2)
_cod_database_code 2218856
_cod_database_fobs_code 2218856

loop_
_symmetry_equiv_pos_as_xyz
'x, y, z'
'-x, -y, -z'

loop_
_atom_site_type_symbol
_atom_site_label
_atom_site_fract_x
_atom_site_fract_y
_atom_site_fract_z
_atom_site_U_iso_or_equiv
_atom_site_adp_type
_atom_site_calc_flag
_atom_site_refinement_flags
_atom_site_occupancy
Ni Ni1 0.5000 0.0000 0.5000 0.03138(10) Uani d S 1
O O1 0.57408(15) 0.09660(13) 0.62529(9) 0.0365(2) Uani d . 1
O O2 0.73982(18) 0.1105(2) 0.80263(12) 0.0627(4) Uani d . 1
N N1 0.22745(17) 0.14317(15) 0.55226(12) 0.0371(3) Uani d . 1
N N2 0.5262(2) 0.22458(15) 0.34548(12) 0.0399(3) Uani d . 1
C C1 0.4656(2) 0.17196(17) 0.71970(13) 0.0346(3) Uani d . 1
C C2 0.5492(2) 0.1879(2) 0.81787(15) 0.0439(4) Uani d . 1
C C3 0.4433(3) 0.2733(2) 0.91789(16) 0.0561(5) Uani d . 1
H H3A 0.5018 0.2827 0.9797 0.067 Uiso calc R 1
C C4 0.2490(3) 0.3462(3) 0.92760(17) 0.0611(5) Uani d . 1
H H4A 0.1790 0.4061 0.9944 0.073 Uiso calc R 1
C C5 0.1622(3) 0.3292(2) 0.83891(16) 0.0502(4) Uani d . 1
H H5A 0.0322 0.3771 0.8463 0.060 Uiso calc R 1
C C6 0.2657(2) 0.24013(18) 0.73553(14) 0.0391(3) Uani d . 1
C C7 0.1632(2) 0.22884(19) 0.64567(15) 0.0404(3) Uani d . 1
H H7A 0.0370 0.2900 0.6562 0.048 Uiso calc R 1
C C8 0.1073(2) 0.1771(2) 0.46023(16) 0.0471(4) Uani d . 1
H H8A -0.0265 0.2136 0.5026 0.057 Uiso calc R 1
H H8B 0.1226 0.0780 0.4246 0.057 Uiso calc R 1
C C9 0.1672(3) 0.3098(2) 0.35454(18) 0.0560(5) Uani d . 1
H H9A 0.1508 0.4073 0.3926 0.067 Uiso calc R 1
H H9B 0.0809 0.3376 0.2976 0.067 Uiso calc R 1
C C10 0.3716(3) 0.2666(2) 0.27522(15) 0.0496(4) Uani d . 1
H H10A 0.3850 0.1740 0.2322 0.059 Uiso calc R 1
H H10B 0.3914 0.3588 0.2098 0.059 Uiso calc R 1
C C11 0.7109(3) 0.1849(2) 0.25224(16) 0.0520(4) Uani d . 1
H H11A 0.7230 0.2777 0.1876 0.078 Uiso calc R 1
H H11B 0.7164 0.0922 0.2135 0.078 Uiso calc R 1
H H11C 0.8137 0.1590 0.2950 0.078 Uiso calc R 1
C C12 0.5251(3) 0.3671(2) 0.40162(16) 0.0506(4) Uani d . 1
H H12A 0.5361 0.4588 0.3357 0.076 Uiso calc R 1
H H12B 0.6311 0.3405 0.4414 0.076 Uiso calc R 1
H H12C 0.4073 0.3950 0.4644 0.076 Uiso calc R 1
C C13 0.8151(3) 0.0722(3) 0.9111(2) 0.0726(6) Uani d . 1
H H13A 0.9487 0.0188 0.8885 0.109 Uiso calc R 1
H H13B 0.7480 0.0003 0.9744 0.109 Uiso calc R 1
H H13C 0.8001 0.1714 0.9449 0.109 Uiso calc R 1

loop_
_atom_site_aniso_label
_atom_site_aniso_U_11
_atom_site_aniso_U_22
_atom_site_aniso_U_33
_atom_site_aniso_U_12
_atom_site_aniso_U_13
_atom_site_aniso_U_23
Ni1 0.03755(15) 0.03032(15) 0.02764(14) -0.00398(10) -0.01031(10) -0.00902(9)
O1 0.0411(5) 0.0390(5) 0.0316(5) -0.0064(4) -0.0097(4) -0.0126(4)
O2 0.0516(7) 0.1037(11) 0.0382(6) -0.0142(7) -0.0142(5) -0.0222(7)
N1 0.0390(6) 0.0359(6) 0.0359(6) -0.0029(5) -0.0125(5) -0.0069(5)
N2 0.0574(8) 0.0333(6) 0.0321(6) -0.0133(6) -0.0123(5) -0.0053(5)
C1 0.0487(8) 0.0283(7) 0.0271(6) -0.0097(6) -0.0087(6) -0.0042(5)
C2 0.0555(9) 0.0490(9) 0.0309(7) -0.0158(7) -0.0100(6) -0.0088(6)
C3 0.0760(12) 0.0648(12) 0.0332(8) -0.0167(10) -0.0136(8) -0.0180(8)
C4 0.0814(13) 0.0576(11) 0.0378(9) -0.0024(10) -0.0058(8) -0.0231(8)
C5 0.0587(10) 0.0421(9) 0.0403(8) 0.0025(7) -0.0056(7) -0.0134(7)
C6 0.0506(8) 0.0301(7) 0.0328(7) -0.0034(6) -0.0077(6) -0.0072(6)
C7 0.0409(7) 0.0342(7) 0.0404(8) 0.0014(6) -0.0091(6) -0.0078(6)
C8 0.0410(8) 0.0518(10) 0.0497(9) 0.0008(7) -0.0196(7) -0.0135(8)
C9 0.0695(11) 0.0444(9) 0.0560(10) 0.0036(8) -0.0367(9) -0.0040(8)
C10 0.0780(12) 0.0395(8) 0.0349(8) -0.0130(8) -0.0244(8) 0.0008(6)
C11 0.0709(11) 0.0474(9) 0.0374(8) -0.0225(8) -0.0044(8) -0.0050(7)
C12 0.0792(12) 0.0354(8) 0.0430(9) -0.0203(8) -0.0159(8) -0.0067(7)
C13 0.0625(12) 0.1093(19) 0.0514(11) -0.0211(12) -0.0217(9) -0.0104(11)

loop_
_atom_type_symbol
_atom_type_description
_atom_type_scat_dispersion_real
_atom_type_scat_dispersion_imag
_atom_type_scat_source
C C 0.0033 0.0016 'International Tables Vol C Tables 4.2.6.8 and 6.1.1.4'
H H 0.0000 0.0000 'International Tables Vol C Tables 4.2.6.8 and 6.1.1.4'
N N 0.0061 0.0033 'International Tables Vol C Tables 4.2.6.8 and 6.1.1.4'
Ni Ni 0.3393 1.1124 'International Tables Vol C Tables 4.2.6.8 and 6.1.1.4'
O O 0.0106 0.0060 'International Tables Vol C Tables 4.2.6.8 and 6.1.1.4'

loop_
_geom_angle_atom_site_label_1
_geom_angle_atom_site_label_2
_geom_angle_atom_site_label_3
_geom_angle_site_symmetry_1
_geom_angle_site_symmetry_3
_geom_angle
O1 Ni1 O1 . 2_656 180.0
O1 Ni1 N1 . . 88.00(5)
O1 Ni1 N1 2_656 . 92.00(5)
O1 Ni1 N1 . 2_656 92.00(5)
O1 Ni1 N1 2_656 2_656 88.00(5)
N1 Ni1 N1 . 2_656 180.00(7)
O1 Ni1 N2 . 2_656 87.10(5)
O1 Ni1 N2 2_656 2_656 92.90(5)
N1 Ni1 N2 . 2_656 98.96(6)
N1 Ni1 N2 2_656 2_656 81.04(6)
O1 Ni1 N2 . . 92.90(5)
O1 Ni1 N2 2_656 . 87.10(5)
N1 Ni1 N2 . . 81.04(6)
N1 Ni1 N2 2_656 . 98.96(6)
N2 Ni1 N2 2_656 . 180.00(5)
C1 O1 Ni1 . . 129.01(10)
C2 O2 C13 . . 117.24(15)
C7 N1 C8 . . 116.00(13)
C7 N1 Ni1 . . 126.39(11)
C8 N1 Ni1 . . 116.42(10)
C12 N2 C11 . . 107.24(14)
C12 N2 C10 . . 110.49(14)
C11 N2 C10 . . 107.71(13)
C12 N2 Ni1 . . 110.96(10)
C11 N2 Ni1 . . 108.89(10)
C10 N2 Ni1 . . 111.39(10)
O1 C1 C6 . . 124.80(13)
O1 C1 C2 . . 118.76(14)
C6 C1 C2 . . 116.44(14)
O2 C2 C3 . . 124.23(16)
O2 C2 C1 . . 114.18(14)
C3 C2 C1 . . 121.60(16)
C2 C3 C4 . . 120.66(17)
C2 C3 H3A . . 119.7
C4 C3 H3A . . 119.7
C5 C4 C3 . . 119.69(16)
C5 C4 H4A . . 120.2
C3 C4 H4A . . 120.2
C4 C5 C6 . . 121.33(17)
C4 C5 H5A . . 119.3
C6 C5 H5A . . 119.3
C5 C6 C1 . . 120.12(15)
C5 C6 C7 . . 117.77(15)
C1 C6 C7 . . 122.05(13)
N1 C7 C6 . . 126.96(14)
N1 C7 H7A . . 116.5
C6 C7 H7A . . 116.5
N1 C8 C9 . . 108.79(14)
N1 C8 H8A . . 109.9
C9 C8 H8A . . 109.9
N1 C8 H8B . . 109.9
C9 C8 H8B . . 109.9
H8A C8 H8B . . 108.3
C8 C9 C10 . . 115.86(14)
C8 C9 H9A . . 108.3
C10 C9 H9A . . 108.3
C8 C9 H9B . . 108.3
C10 C9 H9B . . 108.3
H9A C9 H9B . . 107.4
N2 C10 C9 . . 116.40(13)
N2 C10 H10A . . 108.2
C9 C10 H10A . . 108.2
N2 C10 H10B . . 108.2
C9 C10 H10B . . 108.2
H10A C10 H10B . . 107.3
N2 C11 H11A . . 109.5
N2 C11 H11B . . 109.5
H11A C11 H11B . . 109.5
N2 C11 H11C . . 109.5
H11A C11 H11C . . 109.5
H11B C11 H11C . . 109.5
N2 C12 H12A . . 109.5
N2 C12 H12B . . 109.5
H12A C12 H12B . . 109.5
N2 C12 H12C . . 109.5
H12A C12 H12C . . 109.5
H12B C12 H12C . . 109.5
O2 C13 H13A . . 109.5
O2 C13 H13B . . 109.5
H13A C13 H13B . . 109.5
O2 C13 H13C . . 109.5
H13A C13 H13C . . 109.5
H13B C13 H13C . . 109.5

loop_
_geom_bond_atom_site_label_1
_geom_bond_atom_site_label_2
_geom_bond_site_symmetry_2
_geom_bond_distance
Ni1 O1 . 2.0061(11)
Ni1 O1 2_656 2.0061(11)
Ni1 N1 . 2.0547(14)
Ni1 N1 2_656 2.0547(14)
Ni1 N2 2_656 2.3081(15)
Ni1 N2 . 2.3081(15)
O1 C1 . 1.2899(17)
O2 C2 . 1.372(2)
O2 C13 . 1.399(2)
N1 C7 . 1.287(2)
N1 C8 . 1.467(2)
N2 C12 . 1.471(2)
N2 C11 . 1.473(2)
N2 C10 . 1.487(2)
C1 C6 . 1.418(2)
C1 C2 . 1.433(2)
C2 C3 . 1.375(2)
C3 C4 . 1.394(3)
C3 H3A . 0.9300
C4 C5 . 1.361(3)
C4 H4A . 0.9300
C5 C6 . 1.416(2)
C5 H5A . 0.9300
C6 C7 . 1.439(2)
C7 H7A . 0.9300
C8 C9 . 1.518(3)
C8 H8A . 0.9700
C8 H8B . 0.9700
C9 C10 . 1.520(3)
C9 H9A . 0.9700
C9 H9B . 0.9700
C10 H10A . 0.9700
C10 H10B . 0.9700
C11 H11A . 0.9600
C11 H11B . 0.9600
C11 H11C . 0.9600
C12 H12A . 0.9600
C12 H12B . 0.9600
C12 H12C . 0.9600
C13 H13A . 0.9600
C13 H13B . 0.9600
C13 H13C . 0.9600
